data_4103649
loop_
_publ_author_name
'K. Cory MacLeod'
'Julia L. Conway'
'Brian O. Patrick'
'Kevin M. Smith'

_publ_section_title
;
 Exploring Chromium(III)-Alkyl Bond Homolysis with CpCr[(ArNCMe)2CH](R)
 Complexes
;
_journal_name_full 'Journal of the American Chemical Society'
_journal_page_first 17325
_journal_page_last 17334
_journal_paper_doi 10.1021/ja1083392
_journal_volume 132
_journal_year 2010
_chemical_formula_sum 'C28 H31 Cr N2'
_chemical_formula_weight 447.55
_chemical_name_systematic
;
 ?
;
_space_group_IT_number 14
_symmetry_cell_setting monoclinic
_symmetry_space_group_name_Hall '-P 2yn'
_symmetry_space_group_name_H-M 'P 1 21/n 1'
_atom_sites_solution_hydrogens geom
_atom_sites_solution_primary direct
_atom_sites_solution_secondary difmap
_audit_creation_method SHELXL-97
_cell_angle_alpha 90.000(5)
_cell_angle_beta 90.800(5)
_cell_angle_gamma 90.000(5)
_cell_formula_units_Z 4
_cell_length_a 7.853(5)
_cell_length_b 13.783(5)
_cell_length_c 22.070(5)
_cell_measurement_reflns_used 1256
_cell_measurement_temperature 173(2)
_cell_measurement_theta_max 22.525
_cell_measurement_theta_min 3.142
_cell_volume 2388.6(18)
_computing_structure_refinement 'SHELXL-97 (Sheldrick, 1997)'
_diffrn_ambient_temperature 173(2)
_diffrn_measured_fraction_theta_full 0.985
_diffrn_measured_fraction_theta_max 0.985
_diffrn_measurement_device_type 'Bruker X8 APEX II'
_diffrn_measurement_method 'area detector'
_diffrn_radiation_monochromator graphite
_diffrn_radiation_source 'fine-focus sealed tube'
_diffrn_radiation_type MoK\a
_diffrn_radiation_wavelength 0.71069
_diffrn_reflns_av_R_equivalents 0.0727
_diffrn_reflns_av_sigmaI/netI 0.0668
_diffrn_reflns_limit_h_max 8
_diffrn_reflns_limit_h_min -8
_diffrn_reflns_limit_k_max 14
_diffrn_reflns_limit_k_min 0
_diffrn_reflns_limit_l_max 23
_diffrn_reflns_limit_l_min 0
_diffrn_reflns_number 3187
_diffrn_reflns_theta_full 22.56
_diffrn_reflns_theta_max 22.56
_diffrn_reflns_theta_min 1.74
_exptl_absorpt_coefficient_mu 0.496
_exptl_absorpt_correction_T_max 0.985
_exptl_absorpt_correction_T_min 0.620
_exptl_absorpt_correction_type multi-scan
_exptl_crystal_colour black
_exptl_crystal_density_diffrn 1.245
_exptl_crystal_density_method 'not measured'
_exptl_crystal_description plate
_exptl_crystal_F_000 948
_exptl_crystal_size_max 0.55
_exptl_crystal_size_mid 0.24
_exptl_crystal_size_min 0.03
_refine_diff_density_max 0.307
_refine_diff_density_min -0.432
_refine_diff_density_rms 0.067
_refine_ls_extinction_method none
_refine_ls_goodness_of_fit_ref 1.064
_refine_ls_hydrogen_treatment constr
_refine_ls_matrix_type full
_refine_ls_number_parameters 287
_refine_ls_number_reflns 3187
_refine_ls_number_restraints 0
_refine_ls_restrained_S_all 1.064
_refine_ls_R_factor_all 0.0673
_refine_ls_R_factor_gt 0.0467
_refine_ls_shift/su_max 0.031
_refine_ls_shift/su_mean 0.001
_refine_ls_structure_factor_coef Fsqd
_refine_ls_weighting_details 'calc w=1/[\s^2^(Fo^2^)+(0.0500P)^2^+1.5879P] where P=(Fo^2^+2Fc^2^)/3'
_refine_ls_weighting_scheme calc
_refine_ls_wR_factor_gt 0.1004
_refine_ls_wR_factor_ref 0.1119
_reflns_number_gt 2641
_reflns_number_total 3187
_reflns_threshold_expression >2sigma(I)
_cod_data_source_file ja1083392_si_002_22.cif
_cod_data_source_block 14_Xyl_CCH
_cod_original_sg_symbol_H-M 'P 21/n'
_cod_database_code 4103649

loop_
_symmetry_equiv_pos_as_xyz
'x, y, z'
'-x+1/2, y+1/2, -z+1/2'
'-x, -y, -z'
'x-1/2, -y-1/2, z-1/2'

loop_
_atom_site_label
_atom_site_type_symbol
_atom_site_fract_x
_atom_site_fract_y
_atom_site_fract_z
_atom_site_U_iso_or_equiv
_atom_site_adp_type
_atom_site_occupancy
_atom_site_symmetry_multiplicity
_atom_site_calc_flag
_atom_site_refinement_flags
C11 C 0.9961(7) 0.2088(3) 0.6642(2) 0.0197(12) Uani 1 1 d .
C23 C 1.2442(7) 0.3170(4) 0.7808(2) 0.0281(14) Uani 1 1 d .
H2 H 1.2778 0.2952 0.7420 0.034 Uiso 1 1 calc R
C7 C 0.8043(7) 0.3423(3) 0.6898(2) 0.0163(12) Uani 1 1 d .
C19 C 0.8042(7) 0.3637(3) 0.9621(2) 0.0171(12) Uani 1 1 d .
C3 C 0.6697(6) 0.1311(3) 0.8300(2) 0.0163(10) Uani 1 1 d .
H7 H 0.5878 0.0804 0.8304 0.020 Uiso 1 1 calc R
C4 C 0.7214(8) 0.1686(3) 0.8862(2) 0.0179(13) Uani 1 1 d .
C15 C 0.9823(8) 0.2298(3) 0.9971(2) 0.0232(13) Uani 1 1 d .
C1 C 0.6158(7) 0.1318(3) 0.7187(2) 0.0222(12) Uani 1 1 d .
H10A H 0.5676 0.1902 0.6997 0.033 Uiso 1 1 calc R
H10B H 0.5233 0.0896 0.7322 0.033 Uiso 1 1 calc R
H10C H 0.6852 0.0970 0.6892 0.033 Uiso 1 1 calc R
C2 C 0.7269(7) 0.1608(3) 0.7732(2) 0.0150(12) Uani 1 1 d .
C6 C 0.8880(7) 0.2548(3) 0.7047(2) 0.0182(12) Uani 1 1 d .
C25 C 1.2216(8) 0.3328(4) 0.8826(2) 0.0270(14) Uani 1 1 d .
H13 H 1.2371 0.3234 0.9250 0.032 Uiso 1 1 calc R
C9 C 0.9422(8) 0.3406(3) 0.5939(2) 0.0265(14) Uani 1 1 d .
H14 H 0.9627 0.3703 0.5559 0.032 Uiso 1 1 calc R
C12 C 0.6847(7) 0.3905(3) 0.7332(2) 0.0196(13) Uani 1 1 d .
H15A H 0.6365 0.4489 0.7143 0.029 Uiso 1 1 calc R
H15B H 0.7470 0.4085 0.7703 0.029 Uiso 1 1 calc R
H15C H 0.5925 0.3456 0.7432 0.029 Uiso 1 1 calc R
C14 C 0.8790(7) 0.2730(3) 0.9526(2) 0.0169(12) Uani 1 1 d .
C10 C 1.0230(9) 0.2539(4) 0.6087(2) 0.0305(14) Uani 1 1 d .
H17 H 1.0977 0.2249 0.5805 0.037 Uiso 1 1 calc R
C13 C 1.0787(8) 0.1135(3) 0.6794(2) 0.0316(14) Uani 1 1 d .
H18A H 1.1405 0.0897 0.6441 0.047 Uiso 1 1 calc R
H18B H 0.9911 0.0663 0.6905 0.047 Uiso 1 1 calc R
H18C H 1.1585 0.1222 0.7135 0.047 Uiso 1 1 calc R
C5 C 0.6104(8) 0.1433(4) 0.9393(2) 0.0255(14) Uani 1 1 d .
H19A H 0.6791 0.1100 0.9704 0.038 Uiso 1 1 calc R
H19B H 0.5178 0.1006 0.9256 0.038 Uiso 1 1 calc R
H19C H 0.5625 0.2028 0.9564 0.038 Uiso 1 1 calc R
C17 C 0.9411(8) 0.3692(3) 1.0610(2) 0.0265(13) Uani 1 1 d .
H20 H 0.9640 0.4028 1.0979 0.032 Uiso 1 1 calc R
C8 C 0.8339(7) 0.3832(3) 0.6335(2) 0.0194(13) Uani 1 1 d .
H21 H 0.7777 0.4417 0.6224 0.023 Uiso 1 1 calc R
C20 C 1.0592(9) 0.1308(3) 0.9878(2) 0.0328(15) Uani 1 1 d .
H22A H 0.9716 0.0863 0.9722 0.049 Uiso 1 1 calc R
H22B H 1.1043 0.1063 1.0265 0.049 Uiso 1 1 calc R
H22C H 1.1518 0.1354 0.9586 0.049 Uiso 1 1 calc R
C22 C 1.1196(7) 0.3864(4) 0.7927(3) 0.0286(14) Uani 1 1 d .
H24 H 1.0551 0.4210 0.7630 0.034 Uiso 1 1 calc R
C21 C 0.6861(8) 0.4108(3) 0.9161(2) 0.0251(14) Uani 1 1 d .
H26A H 0.5722 0.3824 0.9192 0.038 Uiso 1 1 calc R
H26B H 0.7297 0.4000 0.8753 0.038 Uiso 1 1 calc R
H26C H 0.6799 0.4807 0.9240 0.038 Uiso 1 1 calc R
C26 C 1.1058(8) 0.3964(3) 0.8548(3) 0.0323(15) Uani 1 1 d .
H28 H 1.0306 0.4392 0.8751 0.039 Uiso 1 1 calc R
C27 C 1.1229(6) 0.1034(3) 0.8376(2) 0.0205(12) Uani 1 1 d .
C18 C 0.8367(8) 0.4110(3) 1.0163(2) 0.0234(13) Uani 1 1 d .
H30 H 0.7874 0.4729 1.0232 0.028 Uiso 1 1 calc R
C16 C 1.0107(8) 0.2781(3) 1.0510(2) 0.0277(14) Uani 1 1 d .
H31 H 1.0789 0.2486 1.0818 0.033 Uiso 1 1 calc R
C24 C 1.3109(6) 0.2852(3) 0.8366(3) 0.0278(13) Uani 1 1 d .
H32 H 1.4004 0.2396 0.8423 0.033 Uiso 1 1 calc R
C28 C 1.1829(7) 0.0230(4) 0.8427(2) 0.0306(14) Uani 1 1 d .
H35 H 1.2301 -0.0402 0.8468 0.037 Uiso 1 1 calc R
N1 N 0.8623(6) 0.2150(3) 0.76480(16) 0.0148(10) Uani 1 1 d .
N2 N 0.8550(6) 0.2270(3) 0.89396(16) 0.0153(10) Uani 1 1 d .
Cr1 Cr 1.03627(11) 0.24019(4) 0.83097(4) 0.0167(2) Uani 1 1 d .

loop_
_atom_site_aniso_label
_atom_site_aniso_U_11
_atom_site_aniso_U_22
_atom_site_aniso_U_33
_atom_site_aniso_U_23
_atom_site_aniso_U_13
_atom_site_aniso_U_12
C11 0.021(3) 0.024(2) 0.015(2) -0.006(2) 0.010(3) 0.000(2)
C23 0.023(4) 0.034(3) 0.028(3) -0.006(2) 0.011(3) -0.008(3)
C7 0.017(3) 0.016(3) 0.016(3) -0.003(2) 0.003(2) -0.003(2)
C19 0.018(3) 0.019(3) 0.015(3) 0.002(2) 0.001(2) 0.000(2)
C3 0.016(3) 0.014(2) 0.019(2) 0.004(2) -0.001(3) -0.0033(19)
C4 0.025(3) 0.012(3) 0.017(3) 0.002(2) 0.000(3) 0.006(2)
C15 0.034(4) 0.019(2) 0.017(2) 0.000(2) 0.000(3) 0.005(3)
C1 0.028(3) 0.022(3) 0.016(3) -0.002(2) 0.002(3) -0.007(2)
C2 0.015(3) 0.014(3) 0.016(3) -0.002(2) -0.001(2) 0.003(2)
C6 0.017(3) 0.019(3) 0.019(3) 0.001(2) 0.001(2) -0.007(2)
C25 0.028(4) 0.033(3) 0.020(3) -0.005(3) -0.003(3) -0.015(3)
C9 0.039(4) 0.024(3) 0.016(3) 0.004(2) 0.005(3) -0.006(3)
C12 0.021(3) 0.018(3) 0.019(3) 0.005(2) 0.003(2) 0.002(2)
C14 0.023(3) 0.015(3) 0.013(2) 0.002(2) 0.003(2) -0.001(2)
C10 0.035(4) 0.037(3) 0.019(3) -0.008(2) 0.009(3) -0.004(3)
C13 0.040(4) 0.025(3) 0.029(3) -0.004(2) 0.007(3) 0.009(2)
C5 0.030(4) 0.026(3) 0.021(3) 0.003(2) 0.005(3) -0.005(3)
C17 0.038(4) 0.024(3) 0.018(3) -0.005(2) -0.001(3) -0.004(3)
C8 0.024(3) 0.017(3) 0.017(3) -0.002(2) -0.001(3) 0.000(2)
C20 0.056(4) 0.022(3) 0.020(3) -0.003(2) -0.009(3) 0.008(3)
C22 0.013(3) 0.027(3) 0.045(4) 0.006(3) 0.000(3) -0.004(3)
C21 0.030(4) 0.023(3) 0.022(3) -0.002(2) 0.001(3) 0.003(2)
C26 0.029(4) 0.017(3) 0.052(4) -0.014(2) 0.018(3) -0.004(3)
C27 0.014(3) 0.027(3) 0.021(3) -0.007(2) -0.002(3) -0.002(2)
C18 0.034(4) 0.018(3) 0.018(3) 0.002(2) 0.005(3) -0.005(3)
C16 0.039(4) 0.026(3) 0.018(3) 0.001(2) -0.006(3) -0.001(3)
C24 0.006(3) 0.031(3) 0.046(4) 0.004(3) -0.003(3) -0.007(2)
C28 0.032(4) 0.025(3) 0.035(3) -0.008(2) -0.002(3) 0.004(2)
N1 0.021(3) 0.013(2) 0.010(2) 0.0014(16) 0.001(2) -0.002(2)
N2 0.018(3) 0.015(2) 0.013(2) -0.0018(17) 0.0013(19) 0.002(2)
Cr1 0.0166(4) 0.0166(4) 0.0169(4) -0.0016(4) 0.0011(4) -0.0005(4)

loop_
_atom_type_symbol
_atom_type_description
_atom_type_scat_dispersion_real
_atom_type_scat_dispersion_imag
_atom_type_scat_source
C C 0.0033 0.0016 'International Tables Vol C Tables 4.2.6.8 and 6.1.1.4'
H H 0.0000 0.0000 'International Tables Vol C Tables 4.2.6.8 and 6.1.1.4'
N N 0.0061 0.0033 'International Tables Vol C Tables 4.2.6.8 and 6.1.1.4'
Cr Cr 0.3209 0.6236 'International Tables Vol C Tables 4.2.6.8 and 6.1.1.4'

loop_
_geom_angle_atom_site_label_1
_geom_angle_atom_site_label_2
_geom_angle_atom_site_label_3
_geom_angle
C6 C11 C10 117.6(4)
C6 C11 C13 121.4(4)
C10 C11 C13 121.1(5)
C22 C23 C24 107.7(5)
C22 C23 Cr1 73.4(3)
C24 C23 Cr1 71.7(3)
C22 C23 H2 126.1
C24 C23 H2 126.1
Cr1 C23 H2 120.5
C8 C7 C6 118.2(4)
C8 C7 C12 120.3(4)
C6 C7 C12 121.5(4)
C18 C19 C14 118.6(5)
C18 C19 C21 118.9(5)
C14 C19 C21 122.5(4)
C4 C3 C2 126.4(4)
C4 C3 H7 116.8
C2 C3 H7 116.8
N2 C4 C3 123.8(5)
N2 C4 C5 120.1(4)
C3 C4 C5 116.1(5)
C16 C15 C14 119.0(4)
C16 C15 C20 119.6(5)
C14 C15 C20 121.3(4)
C2 C1 H10A 109.5
C2 C1 H10B 109.5
H10A C1 H10B 109.5
C2 C1 H10C 109.5
H10A C1 H10C 109.5
H10B C1 H10C 109.5
N1 C2 C3 124.3(4)
N1 C2 C1 119.5(4)
C3 C2 C1 116.2(4)
C11 C6 C7 121.7(4)
C11 C6 N1 120.5(4)
C7 C6 N1 117.8(4)
C26 C25 C24 107.7(5)
C26 C25 Cr1 73.7(3)
C24 C25 Cr1 72.1(3)
C26 C25 H13 126.1
C24 C25 H13 126.2
Cr1 C25 H13 119.8
C8 C9 C10 120.5(4)
C8 C9 H14 119.8
C10 C9 H14 119.8
C7 C12 H15A 109.5
C7 C12 H15B 109.5
H15A C12 H15B 109.5
C7 C12 H15C 109.5
H15A C12 H15C 109.5
H15B C12 H15C 109.5
C15 C14 C19 121.1(4)
C15 C14 N2 120.5(4)
C19 C14 N2 118.3(4)
C9 C10 C11 121.1(5)
C9 C10 H17 119.5
C11 C10 H17 119.5
C11 C13 H18A 109.5
C11 C13 H18B 109.5
H18A C13 H18B 109.5
C11 C13 H18C 109.5
H18A C13 H18C 109.5
H18B C13 H18C 109.5
C4 C5 H19A 109.5
C4 C5 H19B 109.5
H19A C5 H19B 109.5
C4 C5 H19C 109.5
H19A C5 H19C 109.5
H19B C5 H19C 109.5
C16 C17 C18 119.2(5)
C16 C17 H20 120.4
C18 C17 H20 120.4
C9 C8 C7 120.9(5)
C9 C8 H21 119.5
C7 C8 H21 119.5
C15 C20 H22A 109.5
C15 C20 H22B 109.5
H22A C20 H22B 109.5
C15 C20 H22C 109.5
H22A C20 H22C 109.5
H22B C20 H22C 109.5
C26 C22 C23 108.6(5)
C26 C22 Cr1 72.2(3)
C23 C22 Cr1 70.7(3)
C26 C22 H24 125.7
C23 C22 H24 125.7
Cr1 C22 H24 123.0
C19 C21 H26A 109.5
C19 C21 H26B 109.5
H26A C21 H26B 109.5
C19 C21 H26C 109.5
H26A C21 H26C 109.5
H26B C21 H26C 109.5
C22 C26 C25 108.2(5)
C22 C26 Cr1 72.5(3)
C25 C26 Cr1 70.2(3)
C22 C26 H28 125.9
C25 C26 H28 125.9
Cr1 C26 H28 123.0
C28 C27 Cr1 176.6(5)
C19 C18 C17 121.1(5)
C19 C18 H30 119.5
C17 C18 H30 119.5
C15 C16 C17 121.0(5)
C15 C16 H31 119.5
C17 C16 H31 119.5
C23 C24 C25 107.7(5)
C23 C24 Cr1 72.0(3)
C25 C24 Cr1 71.3(3)
C23 C24 H32 126.1
C25 C24 H32 126.1
Cr1 C24 H32 122.2
C27 C28 H35 180.0
C2 N1 C6 117.8(4)
C2 N1 Cr1 122.5(3)
C6 N1 Cr1 119.7(3)
C4 N2 C14 118.1(4)
C4 N2 Cr1 121.9(3)
C14 N2 Cr1 119.5(3)
C27 Cr1 N2 96.15(18)
C27 Cr1 N1 96.68(18)
N2 Cr1 N1 90.36(15)
C27 Cr1 C25 106.3(2)
N2 Cr1 C25 99.28(19)
N1 Cr1 C25 153.80(18)
C27 Cr1 C24 86.06(19)
N2 Cr1 C24 132.45(19)
N1 Cr1 C24 136.72(19)
C25 Cr1 C24 36.5(2)
C27 Cr1 C23 103.3(2)
N2 Cr1 C23 155.19(17)
N1 Cr1 C23 102.36(19)
C25 Cr1 C23 60.67(19)
C24 Cr1 C23 36.29(19)
C27 Cr1 C26 142.1(2)
N2 Cr1 C26 95.46(18)
N1 Cr1 C26 119.17(19)
C25 Cr1 C26 36.1(2)
C24 Cr1 C26 60.0(2)
C23 Cr1 C26 59.8(2)
C27 Cr1 C22 139.1(2)
N2 Cr1 C22 122.97(17)
N1 Cr1 C22 94.53(18)
C25 Cr1 C22 59.8(2)
C24 Cr1 C22 59.79(19)
C23 Cr1 C22 35.86(19)
C26 Cr1 C22 35.28(17)

loop_
_geom_bond_atom_site_label_1
_geom_bond_atom_site_label_2
_geom_bond_distance
C11 C6 1.393(7)
C11 C10 1.394(7)
C11 C13 1.501(7)
C23 C22 1.396(8)
C23 C24 1.400(7)
C23 Cr1 2.250(5)
C23 H2 0.9500
C7 C8 1.387(6)
C7 C6 1.411(7)
C7 C12 1.505(7)
C19 C18 1.382(6)
C19 C14 1.399(7)
C19 C21 1.513(7)
C3 C4 1.399(7)
C3 C2 1.399(7)
C3 H7 0.9500
C4 N2 1.332(7)
C4 C5 1.512(7)
C15 C16 1.380(7)
C15 C14 1.397(7)
C15 C20 1.507(6)
C1 C2 1.530(7)
C1 H10A 0.9800
C1 H10B 0.9800
C1 H10C 0.9800
C2 N1 1.314(6)
C6 N1 1.451(6)
C25 C26 1.399(8)
C25 C24 1.405(7)
C25 Cr1 2.236(5)
C25 H13 0.9500
C9 C8 1.361(7)
C9 C10 1.389(7)
C9 H14 0.9500
C12 H15A 0.9800
C12 H15B 0.9800
C12 H15C 0.9800
C14 N2 1.452(6)
C10 H17 0.9500
C13 H18A 0.9800
C13 H18B 0.9800
C13 H18C 0.9800
C5 H19A 0.9800
C5 H19B 0.9800
C5 H19C 0.9800
C17 C16 1.389(7)
C17 C18 1.398(7)
C17 H20 0.9500
C8 H21 0.9500
C20 H22A 0.9800
C20 H22B 0.9800
C20 H22C 0.9800
C22 C26 1.384(7)
C22 Cr1 2.285(5)
C22 H24 0.9500
C21 H26A 0.9800
C21 H26B 0.9800
C21 H26C 0.9800
C26 Cr1 2.281(5)
C26 H28 0.9500
C27 C28 1.209(7)
C27 Cr1 2.009(5)
C18 H30 0.9500
C16 H31 0.9500
C24 Cr1 2.246(5)
C24 H32 0.9500
C28 H35 0.9500
N1 Cr1 2.016(4)
N2 Cr1 2.011(4)

loop_
_geom_torsion_atom_site_label_1
_geom_torsion_atom_site_label_2
_geom_torsion_atom_site_label_3
_geom_torsion_atom_site_label_4
_geom_torsion
C2 C3 C4 N2 -12.2(7)
C2 C3 C4 C5 164.9(5)
C4 C3 C2 N1 14.3(7)
C4 C3 C2 C1 -162.1(5)
C10 C11 C6 C7 1.8(8)
C13 C11 C6 C7 -177.3(5)
C10 C11 C6 N1 -176.3(5)
C13 C11 C6 N1 4.6(7)
C8 C7 C6 C11 -0.9(7)
C12 C7 C6 C11 178.6(5)
C8 C7 C6 N1 177.2(4)
C12 C7 C6 N1 -3.3(7)
C16 C15 C14 C19 -0.2(8)
C20 C15 C14 C19 178.3(5)
C16 C15 C14 N2 176.1(5)
C20 C15 C14 N2 -5.3(8)
C18 C19 C14 C15 1.0(8)
C21 C19 C14 C15 -177.4(5)
C18 C19 C14 N2 -175.4(5)
C21 C19 C14 N2 6.1(7)
C8 C9 C10 C11 -0.3(9)
C6 C11 C10 C9 -1.2(8)
C13 C11 C10 C9 177.9(5)
C10 C9 C8 C7 1.3(8)
C6 C7 C8 C9 -0.7(7)
C12 C7 C8 C9 179.8(5)
C24 C23 C22 C26 -1.3(6)
Cr1 C23 C22 C26 62.7(4)
C24 C23 C22 Cr1 -64.0(4)
C23 C22 C26 C25 -0.2(7)
Cr1 C22 C26 C25 61.5(4)
C23 C22 C26 Cr1 -61.7(4)
C24 C25 C26 C22 1.7(6)
Cr1 C25 C26 C22 -62.9(4)
C24 C25 C26 Cr1 64.6(3)
C14 C19 C18 C17 -0.4(8)
C21 C19 C18 C17 178.1(5)
C16 C17 C18 C19 -1.0(8)
C14 C15 C16 C17 -1.2(9)
C20 C15 C16 C17 -179.8(6)
C18 C17 C16 C15 1.8(9)
C22 C23 C24 C25 2.3(6)
Cr1 C23 C24 C25 -62.8(3)
C22 C23 C24 Cr1 65.1(4)
C26 C25 C24 C23 -2.5(6)
Cr1 C25 C24 C23 63.2(3)
C26 C25 C24 Cr1 -65.7(4)
C3 C2 N1 C6 -168.8(4)
C1 C2 N1 C6 7.5(6)
C3 C2 N1 Cr1 13.2(6)
C1 C2 N1 Cr1 -170.4(3)
C11 C6 N1 C2 -97.3(6)
C7 C6 N1 C2 84.6(5)
C11 C6 N1 Cr1 80.7(5)
C7 C6 N1 Cr1 -97.4(5)
C3 C4 N2 C14 170.5(4)
C5 C4 N2 C14 -6.5(7)
C3 C4 N2 Cr1 -16.9(6)
C5 C4 N2 Cr1 166.1(3)
C15 C14 N2 C4 93.2(6)
C19 C14 N2 C4 -90.3(6)
C15 C14 N2 Cr1 -79.6(5)
C19 C14 N2 Cr1 96.9(5)
C28 C27 Cr1 N2 -115(8)
C28 C27 Cr1 N1 154(8)
C28 C27 Cr1 C25 -13(8)
C28 C27 Cr1 C24 18(8)
C28 C27 Cr1 C23 50(8)
C28 C27 Cr1 C26 -8(8)
C28 C27 Cr1 C22 49(8)
C4 N2 Cr1 C27 -65.6(4)
C14 N2 Cr1 C27 106.9(3)
C4 N2 Cr1 N1 31.2(4)
C14 N2 Cr1 N1 -156.3(3)
C4 N2 Cr1 C25 -173.3(4)
C14 N2 Cr1 C25 -0.8(4)
C4 N2 Cr1 C24 -155.8(4)
C14 N2 Cr1 C24 16.6(4)
C4 N2 Cr1 C23 152.8(4)
C14 N2 Cr1 C23 -34.7(6)
C4 N2 Cr1 C26 150.6(4)
C14 N2 Cr1 C26 -37.0(4)
C4 N2 Cr1 C22 126.8(4)
C14 N2 Cr1 C22 -60.7(4)
C2 N1 Cr1 C27 66.7(4)
C6 N1 Cr1 C27 -111.2(4)
C2 N1 Cr1 N2 -29.6(4)
C6 N1 Cr1 N2 152.5(3)
C2 N1 Cr1 C25 -141.8(4)
C6 N1 Cr1 C25 40.3(6)
C2 N1 Cr1 C24 158.0(3)
C6 N1 Cr1 C24 -19.9(4)
C2 N1 Cr1 C23 171.9(4)
C6 N1 Cr1 C23 -6.0(4)
C2 N1 Cr1 C26 -126.0(4)
C6 N1 Cr1 C26 56.1(4)
C2 N1 Cr1 C22 -152.7(4)
C6 N1 Cr1 C22 29.4(4)
C26 C25 Cr1 C27 174.2(3)
C24 C25 Cr1 C27 58.9(3)
C26 C25 Cr1 N2 -86.5(3)
C24 C25 Cr1 N2 158.2(3)
C26 C25 Cr1 N1 23.7(6)
C24 C25 Cr1 N1 -91.5(5)
C26 C25 Cr1 C24 115.3(4)
C26 C25 Cr1 C23 77.9(3)
C24 C25 Cr1 C23 -37.4(3)
C24 C25 Cr1 C26 -115.3(4)
C26 C25 Cr1 C22 36.4(3)
C24 C25 Cr1 C22 -78.9(3)
C23 C24 Cr1 C27 118.9(3)
C25 C24 Cr1 C27 -124.5(3)
C23 C24 Cr1 N2 -146.4(3)
C25 C24 Cr1 N2 -29.8(4)
C23 C24 Cr1 N1 23.3(4)
C25 C24 Cr1 N1 139.9(3)
C23 C24 Cr1 C25 -116.6(4)
C25 C24 Cr1 C23 116.6(4)
C23 C24 Cr1 C26 -78.7(3)
C25 C24 Cr1 C26 37.9(3)
C23 C24 Cr1 C22 -37.7(3)
C25 C24 Cr1 C22 78.9(3)
C22 C23 Cr1 C27 -179.5(3)
C24 C23 Cr1 C27 -63.8(3)
C22 C23 Cr1 N2 -38.8(6)
C24 C23 Cr1 N2 76.8(5)
C22 C23 Cr1 N1 80.5(3)
C24 C23 Cr1 N1 -163.9(3)
C22 C23 Cr1 C25 -78.0(4)
C24 C23 Cr1 C25 37.6(3)
C22 C23 Cr1 C24 -115.7(5)
C22 C23 Cr1 C26 -36.2(3)
C24 C23 Cr1 C26 79.4(3)
C24 C23 Cr1 C22 115.7(5)
C22 C26 Cr1 C27 108.4(4)
C25 C26 Cr1 C27 -9.1(5)
C22 C26 Cr1 N2 -144.2(4)
C25 C26 Cr1 N2 98.3(3)
C22 C26 Cr1 N1 -50.8(4)
C25 C26 Cr1 N1 -168.3(3)
C22 C26 Cr1 C25 117.5(5)
C22 C26 Cr1 C24 79.1(4)
C25 C26 Cr1 C24 -38.4(3)
C22 C26 Cr1 C23 36.8(4)
C25 C26 Cr1 C23 -80.6(4)
C25 C26 Cr1 C22 -117.5(5)
C26 C22 Cr1 C27 -117.1(4)
C23 C22 Cr1 C27 0.8(5)
C26 C22 Cr1 N2 43.9(5)
C23 C22 Cr1 N2 161.7(3)
C26 C22 Cr1 N1 137.3(4)
C23 C22 Cr1 N1 -104.9(3)
C26 C22 Cr1 C25 -37.2(4)
C23 C22 Cr1 C25 80.7(4)
C26 C22 Cr1 C24 -79.7(4)
C23 C22 Cr1 C24 38.1(3)
C26 C22 Cr1 C23 -117.8(5)
C23 C22 Cr1 C26 117.8(5)
